data_1541763
loop_
_publ_author_name
'Herpin, P.'
'Sudarsanan, K.'

_publ_section_title
;
 Structure cristalline de nitrate d'aluminium hydrate
;
_journal_name_full
;
Bulletin de la Societe Francaise de Mineralogie et de Cristallographie 
(72,1949-100,1977)
;
_journal_page_first 595
_journal_page_last 601
_journal_volume 88
_journal_year 1965
_chemical_formula_sum 'Al H18 N3 O18'
_chemical_name_systematic 'Al (N O3)3 (H2 O)9'
_space_group_IT_number 14
_symmetry_space_group_name_Hall '-P 2yab'
_symmetry_space_group_name_H-M 'P 1 21/a 1'
_cell_angle_alpha 90
_cell_angle_beta 96.17
_cell_angle_gamma 90
_cell_formula_units_Z 4
_cell_length_a 10.86
_cell_length_b 9.59
_cell_length_c 13.83
_cell_volume 1432.015
_citation_journal_id_ASTM BUFCAE
_cod_data_source_file Herpin_BUFCAE_1965_1637.cif
_cod_data_source_block H18Al1N3O18
_cod_original_sg_symbol_Hall '-P 2ybc (z,y,-x)'
_cod_original_formula_sum 'H18 Al1 N3 O18'
_cod_database_code 1541763

loop_
_symmetry_equiv_pos_as_xyz
x,y,z
-x+1/2,y+1/2,-z
-x,-y,-z
x-1/2,-y-1/2,z

loop_
_atom_site_label
_atom_site_type_symbol
_atom_site_fract_x
_atom_site_fract_y
_atom_site_fract_z
_atom_site_occupancy
_atom_site_U_iso_or_equiv
O9 O-2 0.4137 0.5557 0.3892 1 0.0
O1 O-2 0.3691 0.2566 0.008 1 0.0
O2 O-2 0.2015 0.3194 0.0675 1 0.0
O6 O-2 0.1118 0.4327 0.4036 1 0.0
O7 O-2 0.5573 0.6906 0.4675 1 0.0
O12 O-2 0.3733 0.8922 0.304 1 0.0
O10 O-2 0.3632 0.1024 0.1647 1 0.0
Al1 Al+3 0.2497 -0.0009 0.248 1 0.0
O11 O-2 0.1102 0.1214 0.2012 1 0.0
O14 O-2 0.2609 0.8767 0.1415 1 0.0
O18 O-2 0.2223 0.961 0.4714 1 0.0
O5 O-2 0.054 0.352 0.2653 1 0.0
O13 O-2 0.1331 0.8863 0.3064 1 0.0
O8 O-2 0.3775 0.7538 0.465 1 0.0
O15 O-2 0.2406 0.1451 0.3537 1 0.0
N2 N+5 0.0758 0.3492 0.3414 1 0.0
O4 O-2 0.0213 0.243 0.3878 1 0.0
O3 O-2 0.3599 0.4349 0.1041 1 0.0
O16 O-2 0.033 0.5069 0.0743 1 0.0
N1 N+5 0.3065 0.3254 0.0606 1 0.0
N3 N+5 0.4524 0.6657 0.4281 1 0.0
O17 O-2 0.4526 0.7334 0.1291 1 0.0
